data_4067198
loop_
_publ_author_name
'Royer, Aaron M.'
'Rauchfuss, Thomas B.'
'Gray, Danielle L.'

_publ_contact_author
; 
Danielle L. Gray 
University of Illinois 
School of Chemical Sciences, Box 59-1 
505 South Mathews Avenue 
Urbana, Illinois  61801 
USA 
;
_publ_section_title
;
 Organoiridium Pyridonates and Their Role in the Dehydrogenation of
 Alcohols
;
_journal_issue 24
_journal_name_full Organometallics
_journal_page_first 6763
_journal_paper_doi 10.1021/om100901b
_journal_volume 29
_journal_year 2010
_chemical_formula_moiety ' C25 H36 Ir2 N O, F6 P '
_chemical_formula_sum 'C25 H36 F6 Ir2 N O P'
_chemical_formula_weight 895.92
_chemical_name_systematic
; 
? 
;
_space_group_IT_number 15
_symmetry_cell_setting monoclinic
_symmetry_space_group_name_Hall '-C 2yc'
_symmetry_space_group_name_H-M 'C 1 2/c 1'
_atom_sites_solution_hydrogens geom
_atom_sites_solution_primary direct
_atom_sites_solution_secondary difmap
_audit_creation_method SHELXL-97
_audit_update_record
; 
? 
;
_cell_angle_alpha 90.00
_cell_angle_beta 94.363(3)
_cell_angle_gamma 90.00
_cell_formula_units_Z 8
_cell_length_a 27.7377(14)
_cell_length_b 8.8279(5)
_cell_length_c 22.6147(11)
_cell_measurement_reflns_used 9981
_cell_measurement_temperature 173(2)
_cell_measurement_theta_max 26.99
_cell_measurement_theta_min 2.42
_cell_volume 5521.5(5)
_computing_cell_refinement 'SAINT V7.23A (Bruker, 2005)'
_computing_data_collection 'APEX2 V2.0-1 (Bruker, 2004)'
_computing_data_reduction
; 
SAINT V7.23A, XPREP V2005/2, SADABS V2007/4, TWINABS V2007/5 
(Bruker, 2005 & 2007) 
;
_computing_molecular_graphics
; 
SHELXTL V6.12 (Bruker, 2005), CrystalMaker v2.1.3 (CrystalMaker, 1994) 
;
_computing_publication_material 'XCIF V6.12 (Bruker, 2005)'
_computing_structure_refinement 'SHELXTL V6.12 (Bruker, 2005)'
_computing_structure_solution 'SHELXTL V6.12 (Bruker, 2005)'
_diffrn_ambient_temperature 173(2)
_diffrn_measured_fraction_theta_full 0.998
_diffrn_measured_fraction_theta_max 0.998
_diffrn_measurement_device 'Bruker Kappa/ApexII CCD'
_diffrn_measurement_method 'profile data from \f and \w scans'
_diffrn_radiation_monochromator graphite
_diffrn_radiation_source 'fine-focus sealed tube'
_diffrn_radiation_type MoK\a
_diffrn_radiation_wavelength 0.71073
_diffrn_radiation_wavelength_id ba14jas
_diffrn_reflns_av_R_equivalents 0.0530
_diffrn_reflns_av_sigmaI/netI 0.0287
_diffrn_reflns_limit_h_max 35
_diffrn_reflns_limit_h_min -35
_diffrn_reflns_limit_k_max 11
_diffrn_reflns_limit_k_min -11
_diffrn_reflns_limit_l_max 28
_diffrn_reflns_limit_l_min -29
_diffrn_reflns_number 53620
_diffrn_reflns_theta_full 27.18
_diffrn_reflns_theta_max 27.18
_diffrn_reflns_theta_min 1.47
_exptl_absorpt_coefficient_mu 9.748
_exptl_absorpt_correction_T_max 0.3219
_exptl_absorpt_correction_T_min 0.1302
_exptl_absorpt_correction_type integration
_exptl_absorpt_process_details 'SHELXTL/XPREP V2005/2 (Bruker, 2005)'
_exptl_crystal_colour red
_exptl_crystal_density_diffrn 2.156
_exptl_crystal_density_method 'not measured'
_exptl_crystal_description plate
_exptl_crystal_F_000 3392
_exptl_crystal_id ba14jas
_exptl_crystal_preparation
; 
The data crystal was mounted using oil (Parantone-N, Exxon) to a 
0.3 mm cryo-loop (Hampton Research) with the (0 1 -1) scattering 
planes roughly normal to the spindle axis. 
;
_exptl_crystal_size_max 0.395
_exptl_crystal_size_mid 0.223
_exptl_crystal_size_min 0.162
_refine_diff_density_max 3.386
_refine_diff_density_min -4.599
_refine_diff_density_rms 0.192
_refine_ls_extinction_method none
_refine_ls_goodness_of_fit_ref 1.039
_refine_ls_hydrogen_treatment mixed
_refine_ls_matrix_type full
_refine_ls_number_parameters 629
_refine_ls_number_reflns 6133
_refine_ls_number_restraints 1198
_refine_ls_restrained_S_all 0.982
_refine_ls_R_factor_all 0.0548
_refine_ls_R_factor_gt 0.0399
_refine_ls_shift/su_max 0.000
_refine_ls_shift/su_mean 0.000
_refine_ls_structure_factor_coef Fsqd
_refine_ls_weighting_details 'calc w=1/[\s^2^(Fo^2^)+(0.0137P)^2^+192.7931P] where P=(Fo^2^+2Fc^2^)/3'
_refine_ls_weighting_scheme calc
_refine_ls_wR_factor_gt 0.0816
_refine_ls_wR_factor_ref 0.0914
_reflns_number_gt 5083
_reflns_number_total 6133
_reflns_threshold_expression >2sigma(I)
_cod_data_source_file om100901b_si_002.cif
_cod_data_source_block ba14jas_assymh
_cod_depositor_comments
;
The following automatic conversions were performed:

'_symmetry_cell_setting' value 'Monoclinic' changed to 'monoclinic'
according to /home/saulius/struct/CIF-dictionaries/cif_core.dic
dictionary named 'cif_core.dic' version 2.4.1 from 2010-06-29.

Automatic conversion script
Id: cif_fix_values 1715 2011-07-08 13:25:40Z adriana 
;
_cod_original_sg_symbol_H-M 'C2/c  '
_cod_database_code 4067198

loop_
_symmetry_equiv_pos_as_xyz
'x, y, z'
'-x, y, -z+1/2'
'x+1/2, y+1/2, z'
'-x+1/2, y+1/2, -z+1/2'
'-x, -y, -z'
'x, -y, z-1/2'
'-x+1/2, -y+1/2, -z'
'x+1/2, -y+1/2, z-1/2'

loop_
_atom_site_label
_atom_site_type_symbol
_atom_site_fract_x
_atom_site_fract_y
_atom_site_fract_z
_atom_site_U_iso_or_equiv
_atom_site_adp_type
_atom_site_occupancy
_atom_site_symmetry_multiplicity
_atom_site_calc_flag
_atom_site_refinement_flags
_atom_site_disorder_assembly
_atom_site_disorder_group
Ir1 Ir 0.116511(11) 0.14297(4) 0.153911(13) 0.03406(9) Uani 1 1 d D A .
H1A H 0.135(3) 0.142(9) 0.089(3) 0.051 Uiso 1 1 d D . .
Ir2 Ir 0.180664(12) 0.00608(4) 0.089313(13) 0.04223(10) Uani 1 1 d D . .
H1B H 0.160(3) 0.003(9) 0.153(3) 0.063 Uiso 1 1 d D . .
O1 O 0.2287(2) 0.1562(8) 0.1282(2) 0.0478(16) Uani 1 1 d D A .
N1 N 0.1767(6) 0.258(2) 0.1934(9) 0.032(3) Uani 0.52(2) 1 d PDU A 1
C1 C 0.2202(11) 0.2390(19) 0.1737(6) 0.034(3) Uani 0.52(2) 1 d PDU A 1
C2 C 0.2604(9) 0.316(2) 0.1987(9) 0.035(3) Uani 0.52(2) 1 d PDU A 1
H2 H 0.2913 0.3017 0.1842 0.042 Uiso 0.52(2) 1 calc PR A 1
C3 C 0.2545(7) 0.412(2) 0.2441(8) 0.036(3) Uani 0.52(2) 1 d PDU A 1
H3 H 0.2814 0.4668 0.2619 0.043 Uiso 0.52(2) 1 calc PR A 1
C4 C 0.2085(7) 0.432(2) 0.2649(8) 0.036(3) Uani 0.52(2) 1 d PDU A 1
H4 H 0.2037 0.4987 0.2968 0.043 Uiso 0.52(2) 1 calc PR A 1
C5 C 0.1715(8) 0.353(2) 0.2384(8) 0.035(3) Uani 0.52(2) 1 d PDU A 1
H5 H 0.1402 0.3658 0.2522 0.042 Uiso 0.52(2) 1 calc PR A 1
N1B N 0.1740(6) 0.287(2) 0.1822(9) 0.032(3) Uani 0.48(2) 1 d PDU A 2
C1B C 0.2210(12) 0.2685(19) 0.1634(7) 0.034(3) Uani 0.48(2) 1 d PDU A 2
C2B C 0.2612(9) 0.364(2) 0.1892(9) 0.036(3) Uani 0.48(2) 1 d PDU A 2
H2B H 0.2928 0.3512 0.1764 0.043 Uiso 0.48(2) 1 calc PR A 2
C3B C 0.2534(8) 0.469(2) 0.2307(8) 0.036(3) Uani 0.48(2) 1 d PDU A 2
H3B H 0.2792 0.5301 0.2472 0.043 Uiso 0.48(2) 1 calc PR A 2
C4B C 0.2069(7) 0.487(2) 0.2489(8) 0.035(3) Uani 0.48(2) 1 d PDU A 2
H4B H 0.2007 0.5604 0.2780 0.043 Uiso 0.48(2) 1 calc PR A 2
C5B C 0.1702(8) 0.398(2) 0.2248(8) 0.034(3) Uani 0.48(2) 1 d PDU A 2
H5B H 0.1391 0.4147 0.2386 0.041 Uiso 0.48(2) 1 calc PR A 2
C6 C 0.0450(3) 0.0479(12) 0.1310(5) 0.039(2) Uani 0.45(3) 1 d PGDU A 1
C7 C 0.0432(3) 0.2075(13) 0.1204(5) 0.039(2) Uani 0.45(3) 1 d PGDU A 1
C8 C 0.0550(3) 0.2826(11) 0.1756(5) 0.041(2) Uani 0.45(3) 1 d PGDU A 1
C9 C 0.0642(3) 0.1694(13) 0.2202(4) 0.042(2) Uani 0.45(3) 1 d PGDU A 1
C10 C 0.0580(3) 0.0244(11) 0.1926(5) 0.043(2) Uani 0.45(3) 1 d PGDU A 1
C11 C 0.0350(5) -0.075(2) 0.0847(8) 0.044(5) Uani 0.45(3) 1 d PGU A 1
H11A H 0.0003 -0.0978 0.0810 0.066 Uiso 0.45(3) 1 calc PR A 1
H11B H 0.0530 -0.1667 0.0968 0.066 Uiso 0.45(3) 1 calc PR A 1
H11C H 0.0451 -0.0400 0.0464 0.066 Uiso 0.45(3) 1 calc PR A 1
C12 C 0.0308(5) 0.284(2) 0.0611(8) 0.046(5) Uani 0.45(3) 1 d PGU A 1
H12A H -0.0035 0.3127 0.0579 0.069 Uiso 0.45(3) 1 calc PR A 1
H12B H 0.0369 0.2136 0.0290 0.069 Uiso 0.45(3) 1 calc PR A 1
H12C H 0.0508 0.3746 0.0580 0.069 Uiso 0.45(3) 1 calc PR A 1
C13 C 0.0574(5) 0.4528(17) 0.1852(9) 0.043(4) Uani 0.45(3) 1 d PGU A 1
H13A H 0.0247 0.4950 0.1814 0.065 Uiso 0.45(3) 1 calc PR A 1
H13B H 0.0767 0.4989 0.1554 0.065 Uiso 0.45(3) 1 calc PR A 1
H13C H 0.0725 0.4743 0.2249 0.065 Uiso 0.45(3) 1 calc PR A 1
C14 C 0.0781(6) 0.198(2) 0.2855(6) 0.040(4) Uani 0.45(3) 1 d PGU A 1
H14A H 0.0790 0.3076 0.2929 0.060 Uiso 0.45(3) 1 calc PR A 1
H14B H 0.1101 0.1546 0.2962 0.060 Uiso 0.45(3) 1 calc PR A 1
H14C H 0.0542 0.1510 0.3094 0.060 Uiso 0.45(3) 1 calc PR A 1
C15 C 0.0642(6) -0.1280(17) 0.2234(8) 0.054(5) Uani 0.45(3) 1 d PGU A 1
H15A H 0.0326 -0.1768 0.2247 0.081 Uiso 0.45(3) 1 calc PR A 1
H15B H 0.0786 -0.1131 0.2639 0.081 Uiso 0.45(3) 1 calc PR A 1
H15C H 0.0854 -0.1925 0.2014 0.081 Uiso 0.45(3) 1 calc PR A 1
C6B C 0.0441(3) 0.059(2) 0.1277(8) 0.039(2) Uani 0.55(3) 1 d PDU A 2
C7B C 0.0436(3) 0.224(2) 0.1288(8) 0.039(2) Uani 0.55(3) 1 d PDU A 2
C8B C 0.0567(5) 0.269(2) 0.1879(8) 0.042(2) Uani 0.55(3) 1 d PDU A 2
C9B C 0.0661(5) 0.138(2) 0.2236(6) 0.044(2) Uani 0.55(3) 1 d PDU A 2
C10B C 0.0576(5) 0.0084(18) 0.1854(8) 0.042(2) Uani 0.55(3) 1 d PDU A 2
C11B C 0.0232(6) -0.034(2) 0.0763(8) 0.035(4) Uani 0.55(3) 1 d PU A 2
H11D H -0.0121 -0.0286 0.0742 0.052 Uiso 0.55(3) 1 calc PR A 2
H11E H 0.0335 -0.1397 0.0817 0.052 Uiso 0.55(3) 1 calc PR A 2
H11F H 0.0348 0.0052 0.0393 0.052 Uiso 0.55(3) 1 calc PR A 2
C12B C 0.0279(7) 0.322(3) 0.0779(10) 0.047(4) Uani 0.55(3) 1 d PU A 2
H12D H -0.0070 0.3106 0.0686 0.070 Uiso 0.55(3) 1 calc PR A 2
H12E H 0.0451 0.2930 0.0434 0.070 Uiso 0.55(3) 1 calc PR A 2
H12F H 0.0352 0.4280 0.0881 0.070 Uiso 0.55(3) 1 calc PR A 2
C13B C 0.0500(7) 0.428(2) 0.2074(11) 0.049(4) Uani 0.55(3) 1 d PU A 2
H13D H 0.0164 0.4591 0.1979 0.074 Uiso 0.55(3) 1 calc PR A 2
H13E H 0.0715 0.4950 0.1869 0.074 Uiso 0.55(3) 1 calc PR A 2
H13F H 0.0578 0.4357 0.2504 0.074 Uiso 0.55(3) 1 calc PR A 2
C14B C 0.0728(8) 0.125(3) 0.2910(8) 0.051(4) Uani 0.55(3) 1 d PU A 2
H14D H 0.0412 0.1304 0.3076 0.076 Uiso 0.55(3) 1 calc PR A 2
H14E H 0.0932 0.2082 0.3070 0.076 Uiso 0.55(3) 1 calc PR A 2
H14F H 0.0882 0.0280 0.3018 0.076 Uiso 0.55(3) 1 calc PR A 2
C15B C 0.0589(8) -0.154(3) 0.2031(9) 0.053(4) Uani 0.55(3) 1 d PU A 2
H15D H 0.0279 -0.1818 0.2181 0.079 Uiso 0.55(3) 1 calc PR A 2
H15E H 0.0850 -0.1693 0.2343 0.079 Uiso 0.55(3) 1 calc PR A 2
H15F H 0.0648 -0.2165 0.1687 0.079 Uiso 0.55(3) 1 calc PR A 2
C16 C 0.2358(6) -0.136(2) 0.0561(9) 0.038(3) Uani 0.494(8) 1 d PDU B 1
C17 C 0.2077(8) -0.053(3) 0.0051(5) 0.038(3) Uani 0.494(8) 1 d PDU B 1
C18 C 0.1575(18) -0.121(8) 0.0105(19) 0.037(3) Uani 0.494(8) 1 d PDU B 1
C19 C 0.1571(6) -0.2115(13) 0.0513(8) 0.037(2) Uani 0.494(8) 1 d PDU B 1
C20 C 0.2027(8) -0.2287(11) 0.0806(8) 0.038(3) Uani 0.494(8) 1 d PDU B 1
C21 C 0.2868(7) -0.110(2) 0.0735(9) 0.053(4) Uani 0.494(8) 1 d PU B 1
H21A H 0.3059 -0.1252 0.0393 0.079 Uiso 0.494(8) 1 calc PR B 1
H21B H 0.2977 -0.1804 0.1052 0.079 Uiso 0.494(8) 1 calc PR B 1
H21C H 0.2911 -0.0055 0.0879 0.079 Uiso 0.494(8) 1 calc PR B 1
C22 C 0.2272(8) 0.062(2) -0.0295(9) 0.056(4) Uani 0.494(8) 1 d PU B 1
H22A H 0.2384 0.0180 -0.0657 0.084 Uiso 0.494(8) 1 calc PR B 1
H22B H 0.2544 0.1106 -0.0066 0.084 Uiso 0.494(8) 1 calc PR B 1
H22C H 0.2022 0.1382 -0.0400 0.084 Uiso 0.494(8) 1 calc PR B 1
C23 C 0.1178(8) -0.072(3) -0.0395(9) 0.051(4) Uani 0.494(8) 1 d PU B 1
H23A H 0.1213 -0.1334 -0.0751 0.077 Uiso 0.494(8) 1 calc PR B 1
H23B H 0.1219 0.0350 -0.0490 0.077 Uiso 0.494(8) 1 calc PR B 1
H23C H 0.0856 -0.0885 -0.0256 0.077 Uiso 0.494(8) 1 calc PR B 1
C24 C 0.1147(7) -0.330(2) 0.0579(10) 0.057(4) Uani 0.494(8) 1 d PU B 1
H24A H 0.1248 -0.4297 0.0446 0.086 Uiso 0.494(8) 1 calc PR B 1
H24B H 0.0858 -0.2970 0.0337 0.086 Uiso 0.494(8) 1 calc PR B 1
H24C H 0.1074 -0.3355 0.0996 0.086 Uiso 0.494(8) 1 calc PR B 1
C25 C 0.2141(9) -0.348(2) 0.1292(8) 0.058(5) Uani 0.494(8) 1 d PU B 1
H25A H 0.2116 -0.4495 0.1118 0.087 Uiso 0.494(8) 1 calc PR B 1
H25B H 0.1909 -0.3384 0.1597 0.087 Uiso 0.494(8) 1 calc PR B 1
H25C H 0.2469 -0.3319 0.1473 0.087 Uiso 0.494(8) 1 calc PR B 1
C16B C 0.2387(5) -0.055(2) 0.0340(7) 0.038(2) Uani 0.506(8) 1 d PDU B 2
C17B C 0.1970(8) -0.030(3) -0.0019(4) 0.036(3) Uani 0.506(8) 1 d PDU B 2
C18B C 0.1618(18) -0.118(8) 0.0084(18) 0.037(3) Uani 0.506(8) 1 d PDU B 2
C19B C 0.1814(8) -0.2276(10) 0.0621(9) 0.039(2) Uani 0.506(8) 1 d PDU B 2
C20B C 0.2316(7) -0.1714(19) 0.0731(9) 0.038(3) Uani 0.506(8) 1 d PDU B 2
C21B C 0.2893(6) 0.017(2) 0.0285(8) 0.045(4) Uani 0.506(8) 1 d PU B 2
H21D H 0.3140 -0.0623 0.0306 0.067 Uiso 0.506(8) 1 calc PR B 2
H21E H 0.2962 0.0895 0.0609 0.067 Uiso 0.506(8) 1 calc PR B 2
H21F H 0.2896 0.0703 -0.0096 0.067 Uiso 0.506(8) 1 calc PR B 2
C22B C 0.1931(7) 0.077(2) -0.0560(7) 0.042(4) Uani 0.506(8) 1 d PU B 2
H22D H 0.1963 0.0183 -0.0922 0.064 Uiso 0.506(8) 1 calc PR B 2
H22E H 0.2189 0.1532 -0.0518 0.064 Uiso 0.506(8) 1 calc PR B 2
H22F H 0.1616 0.1281 -0.0584 0.064 Uiso 0.506(8) 1 calc PR B 2
C23B C 0.1124(7) -0.148(2) -0.0206(9) 0.048(4) Uani 0.506(8) 1 d PU B 2
H23D H 0.1152 -0.2044 -0.0575 0.071 Uiso 0.506(8) 1 calc PR B 2
H23E H 0.0959 -0.0516 -0.0295 0.071 Uiso 0.506(8) 1 calc PR B 2
H23F H 0.0938 -0.2077 0.0062 0.071 Uiso 0.506(8) 1 calc PR B 2
C24B C 0.1546(8) -0.334(2) 0.0936(9) 0.056(4) Uani 0.506(8) 1 d PU B 2
H24D H 0.1723 -0.3577 0.1316 0.084 Uiso 0.506(8) 1 calc PR B 2
H24E H 0.1499 -0.4269 0.0701 0.084 Uiso 0.506(8) 1 calc PR B 2
H24F H 0.1230 -0.2908 0.1008 0.084 Uiso 0.506(8) 1 calc PR B 2
C25B C 0.2680(7) -0.227(2) 0.1208(8) 0.051(4) Uani 0.506(8) 1 d PU B 2
H25D H 0.2852 -0.3145 0.1062 0.077 Uiso 0.506(8) 1 calc PR B 2
H25E H 0.2513 -0.2564 0.1557 0.077 Uiso 0.506(8) 1 calc PR B 2
H25F H 0.2911 -0.1458 0.1316 0.077 Uiso 0.506(8) 1 calc PR B 2
F1 F 0.8909(5) 0.6837(18) 0.0536(5) 0.077(3) Uani 0.555(12) 1 d PDU C 1
F2 F 0.9042(6) 0.4665(12) 0.1004(7) 0.078(3) Uani 0.555(12) 1 d PDU C 1
F3 F 0.8687(7) 0.632(2) 0.1499(9) 0.076(4) Uani 0.555(12) 1 d PDU C 1
F4 F 0.9252(4) 0.8098(10) 0.1327(6) 0.061(3) Uani 0.555(12) 1 d PDU C 1
F5 F 0.9669(6) 0.6344(18) 0.0875(9) 0.069(4) Uani 0.555(12) 1 d PDU C 1
F6 F 0.9414(6) 0.5969(18) 0.1789(5) 0.074(4) Uani 0.555(12) 1 d PDU C 1
P1 P 0.9162(5) 0.6374(9) 0.1158(4) 0.0427(16) Uani 0.555(12) 1 d PDU C 1
F1B F 0.8808(6) 0.593(2) 0.0539(6) 0.073(4) Uani 0.445(12) 1 d PDU C 2
F2B F 0.9138(8) 0.4504(13) 0.1283(8) 0.075(4) Uani 0.445(12) 1 d PDU C 2
F3B F 0.8649(8) 0.681(3) 0.1379(11) 0.066(4) Uani 0.445(12) 1 d PDU C 2
F4B F 0.9184(5) 0.7946(14) 0.0920(8) 0.069(4) Uani 0.445(12) 1 d PDU C 2
F5B F 0.9586(8) 0.585(3) 0.0767(10) 0.074(5) Uani 0.445(12) 1 d PDU C 2
F6B F 0.9499(6) 0.661(2) 0.1684(7) 0.065(4) Uani 0.445(12) 1 d PDU C 2
P1B P 0.9135(6) 0.6249(12) 0.1130(6) 0.047(2) Uani 0.445(12) 1 d PDU C 2

loop_
_atom_site_aniso_label
_atom_site_aniso_U_11
_atom_site_aniso_U_22
_atom_site_aniso_U_33
_atom_site_aniso_U_23
_atom_site_aniso_U_13
_atom_site_aniso_U_12
Ir1 0.03218(15) 0.03847(17) 0.03014(15) -0.01420(13) -0.00661(11) 0.01471(13)
Ir2 0.04631(19) 0.0507(2) 0.02802(15) -0.01309(14) -0.00796(12) 0.03042(16)
O1 0.038(3) 0.070(4) 0.033(3) -0.017(3) -0.007(2) 0.025(3)
N1 0.033(4) 0.043(6) 0.017(6) -0.003(5) -0.011(4) 0.018(4)
C1 0.034(4) 0.045(6) 0.022(5) 0.003(5) -0.007(4) 0.014(5)
C2 0.035(4) 0.043(6) 0.024(5) 0.004(5) -0.005(4) 0.011(5)
C3 0.040(4) 0.041(6) 0.025(5) 0.002(5) -0.008(4) 0.008(5)
C4 0.043(4) 0.042(6) 0.021(5) -0.002(5) -0.005(4) 0.008(5)
C5 0.040(4) 0.044(6) 0.021(6) -0.002(5) -0.004(4) 0.011(5)
N1B 0.034(4) 0.044(6) 0.018(6) -0.002(5) -0.009(4) 0.014(5)
C1B 0.032(4) 0.046(6) 0.021(5) 0.002(5) -0.006(4) 0.013(5)
C2B 0.036(4) 0.044(6) 0.026(5) 0.002(5) -0.005(4) 0.010(5)
C3B 0.040(4) 0.042(6) 0.024(5) 0.003(5) -0.008(4) 0.008(5)
C4B 0.041(4) 0.041(6) 0.022(6) -0.002(5) -0.007(4) 0.009(5)
C5B 0.038(4) 0.043(6) 0.021(6) -0.003(5) -0.007(4) 0.014(5)
C6 0.035(4) 0.040(4) 0.044(4) -0.006(4) 0.007(4) 0.005(4)
C7 0.031(4) 0.042(4) 0.045(5) -0.007(4) 0.001(4) 0.005(4)
C8 0.031(4) 0.044(5) 0.046(5) -0.009(4) 0.001(4) 0.012(4)
C9 0.038(4) 0.046(5) 0.043(4) -0.014(4) 0.005(4) 0.018(4)
C10 0.044(4) 0.046(5) 0.041(4) -0.006(4) 0.011(4) 0.013(4)
C11 0.035(9) 0.044(10) 0.053(9) -0.013(8) 0.005(8) -0.002(8)
C12 0.037(8) 0.051(10) 0.048(10) -0.006(8) -0.004(8) 0.015(8)
C13 0.040(8) 0.045(9) 0.049(10) -0.014(8) 0.029(7) 0.006(7)
C14 0.045(8) 0.042(10) 0.036(8) -0.007(8) 0.011(7) 0.007(8)
C15 0.077(9) 0.051(9) 0.038(10) 0.001(9) 0.030(9) 0.019(8)
C6B 0.035(4) 0.041(4) 0.044(4) -0.005(4) 0.007(4) 0.004(4)
C7B 0.030(4) 0.041(4) 0.046(4) -0.005(4) 0.000(4) 0.004(4)
C8B 0.031(4) 0.045(4) 0.049(4) -0.012(4) 0.002(4) 0.013(4)
C9B 0.038(4) 0.051(5) 0.042(4) -0.011(4) 0.004(4) 0.016(4)
C10B 0.044(4) 0.045(4) 0.039(4) -0.007(4) 0.013(4) 0.016(4)
C11B 0.020(6) 0.040(8) 0.043(7) -0.009(6) 0.000(5) 0.006(6)
C12B 0.037(7) 0.052(9) 0.051(9) 0.003(7) -0.001(6) 0.019(6)
C13B 0.032(7) 0.048(8) 0.069(9) -0.024(8) 0.023(7) 0.003(6)
C14B 0.050(7) 0.063(10) 0.040(7) -0.013(8) 0.009(6) 0.008(8)
C15B 0.069(8) 0.057(8) 0.035(8) 0.001(7) 0.027(7) 0.015(7)
C16 0.040(5) 0.027(5) 0.047(6) -0.015(5) 0.004(5) 0.010(5)
C17 0.042(5) 0.028(5) 0.045(5) -0.016(4) 0.009(4) 0.005(4)
C18 0.042(6) 0.029(4) 0.041(4) -0.017(4) 0.006(4) 0.007(5)
C19 0.043(5) 0.028(4) 0.040(5) -0.013(4) 0.011(5) 0.014(5)
C20 0.043(5) 0.030(5) 0.041(5) -0.014(4) 0.004(5) 0.007(5)
C21 0.051(7) 0.050(7) 0.058(7) -0.026(6) 0.009(6) 0.004(6)
C22 0.076(9) 0.037(8) 0.057(9) -0.007(7) 0.022(8) -0.005(8)
C23 0.057(8) 0.044(9) 0.051(9) -0.017(8) -0.009(8) 0.014(8)
C24 0.056(9) 0.047(9) 0.072(10) -0.020(8) 0.022(8) -0.002(8)
C25 0.090(12) 0.042(9) 0.042(9) 0.003(8) 0.007(9) 0.023(9)
C16B 0.042(5) 0.029(5) 0.043(5) -0.013(4) 0.003(4) 0.010(4)
C17B 0.040(6) 0.026(5) 0.044(5) -0.016(4) 0.009(4) 0.011(4)
C18B 0.042(6) 0.028(4) 0.040(4) -0.018(4) 0.004(4) 0.008(5)
C19B 0.047(6) 0.028(4) 0.044(5) -0.016(4) 0.013(5) 0.009(5)
C20B 0.042(5) 0.029(5) 0.042(5) -0.015(4) 0.008(5) 0.013(4)
C21B 0.034(7) 0.045(8) 0.056(8) -0.028(7) 0.009(6) 0.006(7)
C22B 0.054(9) 0.036(8) 0.039(8) 0.006(7) 0.012(7) 0.010(7)
C23B 0.042(7) 0.044(9) 0.056(9) -0.018(8) -0.001(7) 0.006(8)
C24B 0.068(8) 0.037(7) 0.064(8) -0.014(7) 0.019(7) 0.003(7)
C25B 0.059(9) 0.037(8) 0.056(9) -0.018(7) -0.012(7) 0.024(7)
F1 0.096(7) 0.069(7) 0.063(6) 0.016(6) -0.014(5) 0.003(6)
F2 0.097(7) 0.046(6) 0.087(8) 0.009(6) -0.023(7) -0.008(6)
F3 0.065(7) 0.077(9) 0.089(9) 0.013(7) 0.029(7) -0.008(7)
F4 0.076(6) 0.044(5) 0.064(7) 0.000(5) 0.006(6) 0.001(5)
F5 0.057(6) 0.055(8) 0.095(8) -0.018(6) 0.016(6) -0.011(6)
F6 0.091(7) 0.064(8) 0.063(6) 0.024(6) -0.030(6) -0.007(6)
P1 0.040(3) 0.038(3) 0.049(3) 0.011(3) -0.005(3) 0.003(3)
F1B 0.081(7) 0.063(8) 0.070(7) 0.019(7) -0.027(6) -0.016(7)
F2B 0.111(9) 0.042(7) 0.067(8) 0.017(6) -0.022(8) -0.004(7)
F3B 0.054(7) 0.068(10) 0.078(9) 0.019(8) 0.022(7) 0.007(7)
F4B 0.063(6) 0.055(6) 0.087(8) 0.028(7) -0.012(7) -0.004(6)
F5B 0.072(9) 0.078(10) 0.072(8) -0.017(8) 0.007(7) 0.006(8)
F6B 0.072(7) 0.058(8) 0.062(7) 0.009(6) -0.009(6) -0.003(7)
P1B 0.044(4) 0.041(4) 0.054(4) 0.013(3) -0.003(3) -0.001(3)

loop_
_atom_type_symbol
_atom_type_description
_atom_type_scat_dispersion_real
_atom_type_scat_dispersion_imag
_atom_type_scat_source
C C 0.0033 0.0016 'International Tables Vol C Tables 4.2.6.8 and 6.1.1.4'
H H 0.0000 0.0000 'International Tables Vol C Tables 4.2.6.8 and 6.1.1.4'
N N 0.0061 0.0033 'International Tables Vol C Tables 4.2.6.8 and 6.1.1.4'
O O 0.0106 0.0060 'International Tables Vol C Tables 4.2.6.8 and 6.1.1.4'
F F 0.0171 0.0103 'International Tables Vol C Tables 4.2.6.8 and 6.1.1.4'
P P 0.1023 0.0942 'International Tables Vol C Tables 4.2.6.8 and 6.1.1.4'
Ir Ir -1.4442 7.9887 'International Tables Vol C Tables 4.2.6.8 and 6.1.1.4'

loop_
_exptl_crystal_face_index_h
_exptl_crystal_face_index_k
_exptl_crystal_face_index_l
_exptl_crystal_face_perp_dist
-1.00 0.00 1.00 0.0550
1.00 0.00 -1.00 0.0810
0.00 1.00 -1.00 0.1460
0.00 -1.00 1.00 0.1600
-1.00 -1.00 -1.00 0.1860
1.00 1.00 1.00 0.1240
-1.00 0.00 -1.00 0.1050
1.00 0.00 1.00 0.0960
0.00 0.00 -1.00 0.0970
0.00 0.00 1.00 0.0770
1.00 0.00 0.00 0.1100
-1.00 0.00 0.00 0.1010

loop_
_geom_angle_atom_site_label_1
_geom_angle_atom_site_label_2
_geom_angle_atom_site_label_3
_geom_angle
N1 Ir1 N1B 10.0(8)
N1 Ir1 C10 131.1(7)
N1B Ir1 C10 137.9(7)
N1 Ir1 C9 101.8(7)
N1B Ir1 C9 104.8(8)
C10 Ir1 C9 38.38(19)
N1 Ir1 C6 165.8(7)
N1B Ir1 C6 164.0(8)
C10 Ir1 C6 38.35(19)
C9 Ir1 C6 64.1(3)
N1 Ir1 C7B 130.3(8)
N1B Ir1 C7B 123.3(8)
C10 Ir1 C7B 63.6(6)
C9 Ir1 C7B 59.4(6)
C6 Ir1 C7B 41.8(6)
N1 Ir1 C6B 165.5(8)
N1B Ir1 C6B 161.8(8)
C10 Ir1 C6B 40.9(6)
C9 Ir1 C6B 64.9(6)
C6 Ir1 C6B 3.3(7)
C7B Ir1 C6B 38.9(6)
N1 Ir1 C10B 135.8(7)
N1B Ir1 C10B 143.1(8)
C10 Ir1 C10B 5.7(6)
C9 Ir1 C10B 43.9(6)
C6 Ir1 C10B 34.7(6)
C7B Ir1 C10B 63.9(6)
C6B Ir1 C10B 37.5(6)
N1 Ir1 C9B 103.5(8)
N1B Ir1 C9B 107.7(8)
C10 Ir1 C9B 33.0(6)
C9 Ir1 C9B 7.6(6)
C6 Ir1 C9B 62.9(6)
C7B Ir1 C9B 64.1(6)
C6B Ir1 C9B 64.1(6)
C10B Ir1 C9B 38.7(6)
N1 Ir1 C8B 101.9(8)
N1B Ir1 C8B 99.4(9)
C10 Ir1 C8B 59.5(6)
C9 Ir1 C8B 30.6(6)
C6 Ir1 C8B 65.0(6)
C7B Ir1 C8B 37.9(6)
C6B Ir1 C8B 63.8(6)
C10B Ir1 C8B 63.5(7)
C9B Ir1 C8B 37.9(6)
N1 Ir1 C8 103.9(7)
N1B Ir1 C8 100.2(8)
C10 Ir1 C8 64.0(3)
C9 Ir1 C8 38.20(19)
C6 Ir1 C8 63.9(3)
C7B Ir1 C8 31.9(6)
C6B Ir1 C8 62.2(6)
C10B Ir1 C8 67.5(6)
C9B Ir1 C8 45.3(6)
C8B Ir1 C8 8.0(6)
N1 Ir1 C7 135.3(6)
N1B Ir1 C7 127.6(7)
C10 Ir1 C7 64.0(3)
C9 Ir1 C7 63.9(3)
C6 Ir1 C7 38.16(19)
C7B Ir1 C7 6.2(6)
C6B Ir1 C7 35.1(6)
C10B Ir1 C7 63.6(6)
C9B Ir1 C7 68.1(6)
C8B Ir1 C7 43.9(6)
C8 Ir1 C7 38.06(19)
N1 Ir1 H1A 95(3)
N1B Ir1 H1A 89(3)
C10 Ir1 H1A 133(3)
C9 Ir1 H1A 157(3)
C6 Ir1 H1A 98(3)
C7B Ir1 H1A 97(3)
C6B Ir1 H1A 96(3)
C10B Ir1 H1A 127(3)
C9B Ir1 H1A 160(3)
C8B Ir1 H1A 130(2)
C8 Ir1 H1A 122(2)
C7 Ir1 H1A 93(3)
N1 Ir1 H1B 79(3)
N1B Ir1 H1B 85(3)
C10 Ir1 H1B 102(3)
C9 Ir1 H1B 126(2)
C6 Ir1 H1B 111(3)
C7B Ir1 H1B 150(3)
C6B Ir1 H1B 113(3)
C10B Ir1 H1B 99(3)
C9B Ir1 H1B 119(2)
C8B Ir1 H1B 157(2)
C8 Ir1 H1B 164(2)
C7 Ir1 H1B 145(3)
H1A Ir1 H1B 73(4)
O1 Ir2 C19B 136.8(6)
O1 Ir2 C20B 97.5(7)
C19B Ir2 C20B 40.2(8)
O1 Ir2 C16 94.1(6)
C19B Ir2 C16 47.2(8)
C20B Ir2 C16 13.7(7)
O1 Ir2 C18 147.0(15)
C19B Ir2 C18 44(2)
C20B Ir2 C18 69(2)
C16 Ir2 C18 65.4(18)
O1 Ir2 C18B 143.6(14)
C19B Ir2 C18B 44(2)
C20B Ir2 C18B 67.0(19)
C16 Ir2 C18B 62.8(17)
C18 Ir2 C18B 4(3)
O1 Ir2 C17 106.2(7)
C19B Ir2 C17 60.3(8)
C20B Ir2 C17 53.1(8)
C16 Ir2 C17 41.4(8)
C18 Ir2 C17 41.4(16)
C18B Ir2 C17 37.8(14)
O1 Ir2 C17B 109.2(7)
C19B Ir2 C17B 65.2(8)
C20B Ir2 C17B 63.0(7)
C16 Ir2 C17B 51.6(8)
C18 Ir2 C17B 37.9(16)
C18B Ir2 C17B 34.5(17)
C17 Ir2 C17B 10.2(8)
O1 Ir2 C20 118.8(6)
C19B Ir2 C20 18.6(6)
C20B Ir2 C20 26.0(7)
C16 Ir2 C20 37.0(8)
C18 Ir2 C20 60(2)
C18B Ir2 C20 59(2)
C17 Ir2 C20 64.6(8)
C17B Ir2 C20 72.2(8)
O1 Ir2 C16B 85.4(5)
C19B Ir2 C16B 64.9(7)
C20B Ir2 C16B 37.1(7)
C16 Ir2 C16B 23.5(6)
C18 Ir2 C16B 65.5(14)
C18B Ir2 C16B 62.0(14)
C17 Ir2 C16B 27.7(7)
C17B Ir2 C16B 37.0(7)
C20 Ir2 C16B 59.2(7)
O1 Ir2 C19 155.6(5)
C19B Ir2 C19 18.9(6)
C20B Ir2 C19 58.4(8)
C16 Ir2 C19 63.2(8)
C18 Ir2 C19 33(2)
C18B Ir2 C19 34(2)
C17 Ir2 C19 63.5(8)
C17B Ir2 C19 64.9(8)
C20 Ir2 C19 37.2(6)
C16B Ir2 C19 76.7(6)
O1 Ir2 Ir1 84.88(15)
C19B Ir2 Ir1 127.6(5)
C20B Ir2 Ir1 153.0(5)
C16 Ir2 Ir1 166.3(6)
C18 Ir2 Ir1 121.1(14)
C18B Ir2 Ir1 124.2(14)
C17 Ir2 Ir1 151.6(6)
C17B Ir2 Ir1 141.4(5)
C20 Ir2 Ir1 133.1(5)
C16B Ir2 Ir1 167.4(5)
C19 Ir2 Ir1 114.8(5)
O1 Ir2 H1A 90(3)
C19B Ir2 H1A 133(3)
C20B Ir2 H1A 170(2)
C16 Ir2 H1A 159(2)
C18 Ir2 H1A 101(3)
C18B Ir2 H1A 103(3)
C17 Ir2 H1A 118(2)
C17B Ir2 H1A 108(2)
C20 Ir2 H1A 150(3)
C16B Ir2 H1A 137(2)
C19 Ir2 H1A 114(3)
Ir1 Ir2 H1A 35(2)
O1 Ir2 H1B 83(4)
C19B Ir2 H1B 105(3)
C20B Ir2 H1B 115(2)
C16 Ir2 H1B 128(2)
C18 Ir2 H1B 130(4)
C18B Ir2 H1B 133(4)
C17 Ir2 H1B 165(3)
C17B Ir2 H1B 167(4)
C20 Ir2 H1B 101(3)
C16B Ir2 H1B 148(3)
C19 Ir2 H1B 103(3)
Ir1 Ir2 H1B 38(2)
H1A Ir2 H1B 73(4)
C1 O1 Ir2 123.9(14)
C1B O1 Ir2 129.0(15)
C1 N1 C5 119.2(15)
C1 N1 Ir1 120.7(15)
C5 N1 Ir1 120.1(14)
O1 C1 N1 124(2)
O1 C1 C2 114(2)
N1 C1 C2 121.4(14)
C3 C2 C1 118.6(18)
C3 C2 H2 120.7
C1 C2 H2 120.7
C2 C3 C4 119.7(17)
C2 C3 H3 120.1
C4 C3 H3 120.1
C5 C4 C3 118.2(16)
C5 C4 H4 120.9
C3 C4 H4 120.9
N1 C5 C4 122.8(17)
N1 C5 H5 118.6
C4 C5 H5 118.6
C5B N1B C1B 114.4(15)
C5B N1B Ir1 123.1(15)
C1B N1B Ir1 122.3(16)
O1 C1B N1B 118(2)
O1 C1B C2B 121(2)
N1B C1B C2B 120.0(14)
C3B C2B C1B 120.7(19)
C3B C2B H2B 119.7
C1B C2B H2B 119.7
C2B C3B C4B 119.0(18)
C2B C3B H3B 120.5
C4B C3B H3B 120.5
C5B C4B C3B 119.9(17)
C5B C4B H4B 120.0
C3B C4B H4B 120.0
C4B C5B N1B 126.1(18)
C4B C5B H5B 116.9
N1B C5B H5B 116.9
C10 C6 C7 108.0
C10 C6 C11 126.0
C7 C6 C11 126.0
C10 C6 Ir1 70.5(2)
C7 C6 Ir1 71.38(19)
C11 C6 Ir1 123.7(2)
C8 C7 C6 108.0
C8 C7 C12 126.0
C6 C7 C12 126.0
C8 C7 Ir1 70.93(19)
C6 C7 Ir1 70.5(2)
C12 C7 Ir1 124.3(2)
C7 C8 C9 108.0
C7 C8 C13 126.0
C9 C8 C13 126.0
C7 C8 Ir1 71.01(19)
C9 C8 Ir1 70.4(2)
C13 C8 Ir1 124.2(2)
C10 C9 C8 108.0
C10 C9 C14 126.0
C8 C9 C14 126.0
C10 C9 Ir1 70.6(2)
C8 C9 Ir1 71.4(2)
C14 C9 Ir1 123.7(2)
C6 C10 C9 108.0
C6 C10 C15 126.0
C9 C10 C15 126.0
C6 C10 Ir1 71.17(19)
C9 C10 Ir1 71.07(19)
C15 C10 Ir1 123.4(2)
C10B C6B C7B 107.9(12)
C10B C6B C11B 127.0(15)
C7B C6B C11B 123.9(15)
C10B C6B Ir1 71.4(5)
C7B C6B Ir1 70.5(5)
C11B C6B Ir1 133.4(11)
C8B C7B C6B 107.1(13)
C8B C7B C12B 127.5(16)
C6B C7B C12B 125.2(15)
C8B C7B Ir1 71.3(5)
C6B C7B Ir1 70.6(5)
C12B C7B Ir1 127.4(11)
C7B C8B C9B 109.4(13)
C7B C8B C13B 121.1(16)
C9B C8B C13B 128.3(15)
C7B C8B Ir1 70.8(5)
C9B C8B Ir1 71.0(5)
C13B C8B Ir1 134.3(13)
C8B C9B C10B 106.8(12)
C8B C9B C14B 129.3(16)
C10B C9B C14B 122.6(16)
C8B C9B Ir1 71.1(5)
C10B C9B Ir1 70.6(4)
C14B C9B Ir1 133.4(12)
C6B C10B C9B 108.8(12)
C6B C10B C15B 124.0(15)
C9B C10B C15B 127.0(15)
C6B C10B Ir1 71.1(5)
C9B C10B Ir1 70.7(5)
C15B C10B Ir1 127.4(12)
C6B C11B H11D 109.5
C6B C11B H11E 109.5
H11D C11B H11E 109.5
C6B C11B H11F 109.5
H11D C11B H11F 109.5
H11E C11B H11F 109.5
C7B C12B H12D 109.5
C7B C12B H12E 109.5
H12D C12B H12E 109.5
C7B C12B H12F 109.5
H12D C12B H12F 109.5
H12E C12B H12F 109.5
C8B C13B H13D 109.5
C8B C13B H13E 109.5
H13D C13B H13E 109.5
C8B C13B H13F 109.5
H13D C13B H13F 109.5
H13E C13B H13F 109.5
C9B C14B H14D 109.5
C9B C14B H14E 109.5
H14D C14B H14E 109.5
C9B C14B H14F 109.5
H14D C14B H14F 109.5
H14E C14B H14F 109.5
C10B C15B H15D 109.5
C10B C15B H15E 109.5
H15D C15B H15E 109.5
C10B C15B H15F 109.5
H15D C15B H15F 109.5
H15E C15B H15F 109.5
C20 C16 C21 131(2)
C20 C16 C17 105.7(17)
C21 C16 C17 124(2)
C20 C16 Ir2 72.1(5)
C21 C16 Ir2 120.6(13)
C17 C16 Ir2 69.4(5)
C22 C17 C18 135(4)
C22 C17 C16 125(2)
C18 C17 C16 100(3)
C22 C17 Ir2 119.0(14)
C18 C17 Ir2 69.3(8)
C16 C17 Ir2 69.2(5)
C19 C18 C17 112(4)
C19 C18 C23 132(4)
C17 C18 C23 115(5)
C19 C18 Ir2 74.7(12)
C17 C18 Ir2 69.4(9)
C23 C18 Ir2 127(4)
C18 C19 C20 112(2)
C18 C19 C24 123(2)
C20 C19 C24 122.4(16)
C18 C19 Ir2 72.7(11)
C20 C19 Ir2 71.0(5)
C24 C19 Ir2 138.0(12)
C16 C20 C19 110.7(16)
C16 C20 C25 126(2)
C19 C20 C25 123.1(18)
C16 C20 Ir2 70.9(5)
C19 C20 Ir2 71.8(5)
C25 C20 Ir2 129.2(12)
C17B C16B C20B 110.0(16)
C17B C16B C21B 127.5(17)
C20B C16B C21B 122.1(16)
C17B C16B Ir2 71.0(5)
C20B C16B Ir2 70.6(5)
C21B C16B Ir2 130.9(10)
C18B C17B C16B 114(3)
C18B C17B C22B 120(3)
C16B C17B C22B 124.8(19)
C18B C17B Ir2 72.5(9)
C16B C17B Ir2 72.0(5)
C22B C17B Ir2 131.2(12)
C17B C18B C23B 135(6)
C17B C18B C19B 106(4)
C23B C18B C19B 118(4)
C17B C18B Ir2 73.0(9)
C23B C18B Ir2 128(3)
C19B C18B Ir2 67.7(11)
C24B C19B C20B 131(2)
C24B C19B C18B 128(2)
C20B C19B C18B 101(2)
C24B C19B Ir2 118.2(11)
C20B C19B Ir2 70.1(5)
C18B C19B Ir2 68.3(12)
C16B C20B C19B 108.7(15)
C16B C20B C25B 126(2)
C19B C20B C25B 125.7(19)
C16B C20B Ir2 72.3(5)
C19B C20B Ir2 69.7(5)
C25B C20B Ir2 121.8(12)
C16B C21B H21D 109.5
C16B C21B H21E 109.5
H21D C21B H21E 109.5
C16B C21B H21F 109.5
H21D C21B H21F 109.5
H21E C21B H21F 109.5
C17B C22B H22D 109.5
C17B C22B H22E 109.5
H22D C22B H22E 109.5
C17B C22B H22F 109.5
H22D C22B H22F 109.5
H22E C22B H22F 109.5
C18B C23B H23D 109.5
C18B C23B H23E 109.5
H23D C23B H23E 109.5
C18B C23B H23F 109.5
H23D C23B H23F 109.5
H23E C23B H23F 109.5
C19B C24B H24D 109.5
C19B C24B H24E 109.5
H24D C24B H24E 109.5
C19B C24B H24F 109.5
H24D C24B H24F 109.5
H24E C24B H24F 109.5
C20B C25B H25D 109.5
C20B C25B H25E 109.5
H25D C25B H25E 109.5
C20B C25B H25F 109.5
H25D C25B H25F 109.5
H25E C25B H25F 109.5
F3 P1 F1 96.4(11)
F3 P1 F2 84.6(12)
F1 P1 F2 88.7(8)
F3 P1 F6 83.1(12)
F1 P1 F6 178.0(11)
F2 P1 F6 93.2(8)
F3 P1 F4 92.0(10)
F1 P1 F4 90.9(8)
F2 P1 F4 176.6(13)
F6 P1 F4 87.1(8)
F3 P1 F5 173.8(12)
F1 P1 F5 89.6(11)
F2 P1 F5 94.2(10)
F6 P1 F5 90.9(12)
F4 P1 F5 89.2(9)
F2B P1B F3B 102.4(14)
F2B P1B F4B 172.7(17)
F3B P1B F4B 84.5(12)
F2B P1B F6B 91.9(10)
F3B P1B F6B 99.4(15)
F4B P1B F6B 88.9(10)
F2B P1B F1B 90.2(9)
F3B P1B F1B 84.6(14)
F4B P1B F1B 88.4(10)
F6B P1B F1B 174.9(16)
F2B P1B F5B 84.8(14)
F3B P1B F5B 168.9(14)
F4B P1B F5B 88.0(13)
F6B P1B F5B 88.6(13)
F1B P1B F5B 87.0(13)

loop_
_geom_bond_atom_site_label_1
_geom_bond_atom_site_label_2
_geom_bond_distance
Ir1 N1 2.095(9)
Ir1 N1B 2.101(9)
Ir1 C10 2.170(6)
Ir1 C9 2.177(5)
Ir1 C6 2.179(6)
Ir1 C7B 2.180(7)
Ir1 C6B 2.181(7)
Ir1 C10B 2.184(7)
Ir1 C9B 2.186(7)
Ir1 C8B 2.186(7)
Ir1 C8 2.190(5)
Ir1 C7 2.191(6)
Ir1 H1A 1.59(6)
Ir1 H1B 1.73(7)
Ir2 O1 2.033(6)
Ir2 C19B 2.153(7)
Ir2 C20B 2.159(7)
Ir2 C16 2.159(7)
Ir2 C18 2.162(7)
Ir2 C18B 2.162(7)
Ir2 C17 2.163(7)
Ir2 C17B 2.168(7)
Ir2 C20 2.174(7)
Ir2 C16B 2.181(7)
Ir2 C19 2.184(7)
Ir2 H1A 1.74(7)
Ir2 H1B 1.59(6)
O1 C1 1.296(11)
O1 C1B 1.298(11)
N1 C1 1.33(3)
N1 C5 1.34(2)
C1 C2 1.39(3)
C2 C3 1.35(3)
C2 H2 0.9500
C3 C4 1.40(2)
C3 H3 0.9500
C4 C5 1.34(2)
C4 H4 0.9500
C5 H5 0.9500
N1B C5B 1.39(3)
N1B C1B 1.41(3)
C1B C2B 1.48(3)
C2B C3B 1.35(3)
C2B H2B 0.9500
C3B C4B 1.39(3)
C3B H3B 0.9500
C4B C5B 1.36(3)
C4B H4B 0.9500
C5B H5B 0.9500
C6 C10 1.428(6)
C6 C7 1.429(6)
C6 C11 1.519(7)
C7 C8 1.429(6)
C7 C12 1.519(7)
C8 C9 1.429(6)
C8 C13 1.519(7)
C9 C10 1.429(6)
C9 C14 1.518(7)
C10 C15 1.519(7)
C11 H11A 0.9800
C11 H11B 0.9800
C11 H11C 0.9800
C12 H12A 0.9800
C12 H12B 0.9800
C12 H12C 0.9800
C13 H13A 0.9800
C13 H13B 0.9800
C13 H13C 0.9800
C14 H14A 0.9800
C14 H14B 0.9800
C14 H14C 0.9800
C15 H15A 0.9800
C15 H15B 0.9800
C15 H15C 0.9800
C6B C10B 1.40(2)
C6B C7B 1.45(2)
C6B C11B 1.504(19)
C7B C8B 1.42(2)
C7B C12B 1.48(2)
C8B C9B 1.42(2)
C8B C13B 1.49(2)
C9B C10B 1.45(2)
C9B C14B 1.53(2)
C10B C15B 1.48(2)
C11B H11D 0.9800
C11B H11E 0.9800
C11B H11F 0.9800
C12B H12D 0.9800
C12B H12E 0.9800
C12B H12F 0.9800
C13B H13D 0.9800
C13B H13E 0.9800
C13B H13F 0.9800
C14B H14D 0.9800
C14B H14E 0.9800
C14B H14F 0.9800
C15B H15D 0.9800
C15B H15E 0.9800
C15B H15F 0.9800
C16 C20 1.38(3)
C16 C21 1.46(3)
C16 C17 1.53(3)
C17 C22 1.42(3)
C17 C18 1.53(6)
C18 C19 1.22(8)
C18 C23 1.58(7)
C19 C20 1.39(2)
C19 C24 1.59(2)
C20 C25 1.54(2)
C21 H21A 0.9800
C21 H21B 0.9800
C21 H21C 0.9800
C22 H22A 0.9800
C22 H22B 0.9800
C22 H22C 0.9800
C23 H23A 0.9800
C23 H23B 0.9800
C23 H23C 0.9800
C24 H24A 0.9800
C24 H24B 0.9800
C24 H24C 0.9800
C25 H25A 0.9800
C25 H25B 0.9800
C25 H25C 0.9800
C16B C17B 1.38(3)
C16B C20B 1.38(3)
C16B C21B 1.55(2)
C17B C18B 1.28(6)
C17B C22B 1.54(2)
C18B C23B 1.50(5)
C18B C19B 1.61(8)
C19B C24B 1.42(3)
C19B C20B 1.48(3)
C20B C25B 1.50(2)
C21B H21D 0.9800
C21B H21E 0.9800
C21B H21F 0.9800
C22B H22D 0.9800
C22B H22E 0.9800
C22B H22F 0.9800
C23B H23D 0.9800
C23B H23E 0.9800
C23B H23F 0.9800
C24B H24D 0.9800
C24B H24E 0.9800
C24B H24F 0.9800
C25B H25D 0.9800
C25B H25E 0.9800
C25B H25F 0.9800
F1 P1 1.578(6)
F2 P1 1.578(6)
F3 P1 1.577(6)
F4 P1 1.584(6)
F5 P1 1.588(6)
F6 P1 1.579(6)
F1B P1B 1.583(7)
F2B P1B 1.578(7)
F3B P1B 1.580(7)
F4B P1B 1.580(7)
F5B P1B 1.585(7)
F6B P1B 1.581(7)
